data_7001568
loop_
_publ_author_name
'Mendoza-Espinosa, Daniel'
'Hanna, Tracy A.'

_publ_section_title
;
 Synthesis, X-ray structures and reactivity of calix[5]arene
 bismuth(iii) and antimony(iii) complexes
;
_journal_issue 26
_journal_name_full 'Dalton Transactions'
_journal_page_first 5211
_journal_page_last 5225
_journal_paper_doi 10.1039/b903943k
_journal_year 2009
_chemical_formula_moiety 'C55 H66 O6 Sb2, 3(C6H6)'
_chemical_formula_sum 'C73 H84 O6 Sb2'
_chemical_formula_weight 1300.90
_chemical_name_systematic
;
?
;
_space_group_IT_number 2
_symmetry_cell_setting triclinic
_symmetry_space_group_name_Hall '-P 1'
_symmetry_space_group_name_H-M 'P -1'
_atom_sites_solution_hydrogens geom
_atom_sites_solution_primary direct
_atom_sites_solution_secondary difmap
_audit_creation_method SHELXL-97
_cell_angle_alpha 72.976(5)
_cell_angle_beta 68.079(4)
_cell_angle_gamma 70.384(4)
_cell_formula_units_Z 2
_cell_length_a 14.965(3)
_cell_length_b 15.239(3)
_cell_length_c 16.261(4)
_cell_measurement_reflns_used 500
_cell_measurement_temperature 213(2)
_cell_measurement_theta_max 25
_cell_measurement_theta_min 2
_cell_volume 3180.5(12)
_computing_cell_refinement 'Bruker SMART'
_computing_data_collection 'Bruker SMART'
_computing_data_reduction 'Bruker SAINT'
_computing_molecular_graphics 'Bruker SHELXTL'
_computing_publication_material 'Bruker SHELXTL'
_computing_structure_refinement 'SHELXL-97 (Sheldrick, 1997)'
_computing_structure_solution 'SHELXS-97 (Sheldrick, 1990)'
_diffrn_ambient_temperature 213(2)
_diffrn_detector_area_resol_mean 'not recorded'
_diffrn_measured_fraction_theta_full 0.980
_diffrn_measured_fraction_theta_max 0.980
_diffrn_measurement_device_type 'Bruker SMART 1000'
_diffrn_measurement_method 'phi and omega scans'
_diffrn_radiation_monochromator graphite
_diffrn_radiation_source 'fine-focus sealed tube'
_diffrn_radiation_type MoK\a
_diffrn_radiation_wavelength 0.71073
_diffrn_reflns_av_R_equivalents 0.0464
_diffrn_reflns_av_sigmaI/netI 0.0685
_diffrn_reflns_limit_h_max 16
_diffrn_reflns_limit_h_min -16
_diffrn_reflns_limit_k_max 16
_diffrn_reflns_limit_k_min -13
_diffrn_reflns_limit_l_max 13
_diffrn_reflns_limit_l_min -18
_diffrn_reflns_number 12994
_diffrn_reflns_theta_full 23.29
_diffrn_reflns_theta_max 23.29
_diffrn_reflns_theta_min 1.79
_diffrn_standards_interval_count 'not recorded'
_diffrn_standards_interval_time 'not recorded'
_diffrn_standards_number 'not recorded'
_exptl_absorpt_coefficient_mu 0.901
_exptl_absorpt_correction_T_max 0.869
_exptl_absorpt_correction_T_min 0.807
_exptl_absorpt_correction_type multi-scan
_exptl_absorpt_process_details sadabs
_exptl_crystal_colour Colorless
_exptl_crystal_density_diffrn 1.358
_exptl_crystal_density_method 'not measured'
_exptl_crystal_description Block
_exptl_crystal_F_000 1344
_exptl_crystal_size_max 0.24
_exptl_crystal_size_mid 0.21
_exptl_crystal_size_min 0.16
_refine_diff_density_max 1.157
_refine_diff_density_min -0.494
_refine_diff_density_rms 0.086
_refine_ls_extinction_method none
_refine_ls_goodness_of_fit_ref 0.941
_refine_ls_hydrogen_treatment constr
_refine_ls_matrix_type full
_refine_ls_number_parameters 696
_refine_ls_number_reflns 8992
_refine_ls_number_restraints 60
_refine_ls_restrained_S_all 0.948
_refine_ls_R_factor_all 0.0625
_refine_ls_R_factor_gt 0.0406
_refine_ls_shift/su_max 0.001
_refine_ls_shift/su_mean 0.000
_refine_ls_structure_factor_coef Fsqd
_refine_ls_weighting_details 'calc w=1/[\s^2^(Fo^2^)+(0.0617P)^2^+0.0000P] where P=(Fo^2^+2Fc^2^)/3'
_refine_ls_weighting_scheme calc
_refine_ls_wR_factor_gt 0.1004
_refine_ls_wR_factor_ref 0.1097
_reflns_number_gt 6550
_reflns_number_total 8992
_reflns_threshold_expression >2sigma(I)
_cod_data_source_file b903943k.txt
_cod_data_source_block tcu160m
_cod_depositor_comments
;
The following automatic conversions were performed:
'_symmetry_cell_setting' value 'Triclinic' changed to 'triclinic'
according to '/home/saulius/struct/CIF-dictionaries/cif_core.dic'
dictionary named 'cif_core.dic' version 2.4.1 from 2010-06-29.

Automatic conversion script
Id: cif_fix_enum 1527 2010-12-29 10:47:43Z saulius 
;
_cod_database_code 7001568

loop_
_symmetry_equiv_pos_as_xyz
'x, y, z'
'-x, -y, -z'

loop_
_atom_site_label
_atom_site_type_symbol
_atom_site_fract_x
_atom_site_fract_y
_atom_site_fract_z
_atom_site_U_iso_or_equiv
_atom_site_adp_type
_atom_site_occupancy
_atom_site_symmetry_multiplicity
_atom_site_calc_flag
_atom_site_refinement_flags
_atom_site_disorder_assembly
_atom_site_disorder_group
Sb1 Sb 0.25839(2) 0.11906(2) 0.24472(2) 0.03011(12) Uani 1 1 d . . .
O1 O 0.4003(2) 0.0506(2) 0.2023(2) 0.0332(9) Uani 1 1 d . . .
C1 C 0.4356(3) -0.0399(4) 0.1839(3) 0.0298(13) Uani 1 1 d . . .
O2 O 0.2122(2) 0.0214(2) 0.2247(2) 0.0281(8) Uani 1 1 d . . .
C2 C 0.4983(4) -0.1076(4) 0.2305(4) 0.0322(13) Uani 1 1 d . . .
Sb2 Sb 0.14840(2) -0.02071(2) 0.45477(2) 0.02686(12) Uani 1 1 d . . .
O3 O 0.0236(2) 0.0640(2) 0.4242(2) 0.0251(8) Uani 1 1 d . . .
C3 C 0.5423(4) -0.1966(4) 0.2055(4) 0.0344(13) Uani 1 1 d . . .
H3A H 0.5863 -0.2419 0.2354 0.041 Uiso 1 1 calc R . .
O4 O 0.1270(2) 0.0389(2) 0.5559(2) 0.0252(8) Uani 1 1 d . . .
C4 C 0.5238(4) -0.2211(4) 0.1385(4) 0.0362(13) Uani 1 1 d . A .
O5 O 0.4380(3) 0.0410(2) 0.4254(2) 0.0354(9) Uani 1 1 d . . .
H5A H 0.4739 0.0419 0.4535 0.053 Uiso 1 1 calc R . .
C5 C 0.4610(4) -0.1507(4) 0.0929(4) 0.0389(14) Uani 1 1 d . . .
H5B H 0.4472 -0.1651 0.0472 0.047 Uiso 1 1 calc R . .
C6 C 0.4184(4) -0.0597(4) 0.1133(3) 0.0319(13) Uani 1 1 d . . .
C7 C 0.5779(4) -0.3187(4) 0.1109(4) 0.0529(17) Uani 1 1 d D . .
C8 C 0.5465(13) -0.3350(13) 0.0428(10) 0.115(7) Uiso 0.559(13) 1 d PD A 1
H8A H 0.5564 -0.2851 -0.0102 0.173 Uiso 0.559(13) 1 calc PR A 1
H8B H 0.4766 -0.3347 0.0672 0.173 Uiso 0.559(13) 1 calc PR A 1
H8C H 0.5858 -0.3959 0.0264 0.173 Uiso 0.559(13) 1 calc PR A 1
C9 C 0.6893(8) -0.3281(10) 0.0792(10) 0.079(5) Uiso 0.559(13) 1 d PD A 1
H9A H 0.7062 -0.2815 0.0246 0.119 Uiso 0.559(13) 1 calc PR A 1
H9B H 0.7249 -0.3913 0.0669 0.119 Uiso 0.559(13) 1 calc PR A 1
H9C H 0.7080 -0.3175 0.1259 0.119 Uiso 0.559(13) 1 calc PR A 1
C10 C 0.5602(10) -0.3957(9) 0.1964(7) 0.072(4) Uiso 0.559(13) 1 d PD A 1
H10A H 0.6216 -0.4250 0.2121 0.108 Uiso 0.559(13) 1 calc PR A 1
H10B H 0.5388 -0.4435 0.1854 0.108 Uiso 0.559(13) 1 calc PR A 1
H10C H 0.5091 -0.3672 0.2458 0.108 Uiso 0.559(13) 1 calc PR A 1
C8A C 0.5059(11) -0.3576(12) 0.0952(12) 0.069(5) Uiso 0.441(13) 1 d PD A 2
H8AA H 0.4936 -0.3237 0.0382 0.104 Uiso 0.441(13) 1 calc PR A 2
H8AB H 0.4436 -0.3493 0.1439 0.104 Uiso 0.441(13) 1 calc PR A 2
H8AC H 0.5344 -0.4245 0.0933 0.104 Uiso 0.441(13) 1 calc PR A 2
C9A C 0.6536(12) -0.2991(13) 0.0168(10) 0.092(7) Uiso 0.441(13) 1 d PD A 2
H9AA H 0.6249 -0.2398 -0.0179 0.138 Uiso 0.441(13) 1 calc PR A 2
H9AB H 0.6699 -0.3504 -0.0145 0.138 Uiso 0.441(13) 1 calc PR A 2
H9AC H 0.7137 -0.2948 0.0235 0.138 Uiso 0.441(13) 1 calc PR A 2
C10A C 0.6310(15) -0.3870(14) 0.1719(13) 0.122(9) Uiso 0.441(13) 1 d PD A 2
H10D H 0.5851 -0.4185 0.2220 0.182 Uiso 0.441(13) 1 calc PR A 2
H10E H 0.6594 -0.3541 0.1948 0.182 Uiso 0.441(13) 1 calc PR A 2
H10F H 0.6839 -0.4337 0.1396 0.182 Uiso 0.441(13) 1 calc PR A 2
O6 O 0.2338(2) 0.0599(2) 0.3710(2) 0.0331(9) Uani 1 1 d . . .
C11 C 0.3689(4) 0.0184(4) 0.0495(4) 0.0379(14) Uani 1 1 d . . .
H11A H 0.3823 0.0772 0.0493 0.045 Uiso 1 1 calc R . .
H11B H 0.4043 0.0041 -0.0112 0.045 Uiso 1 1 calc R . .
C12 C 0.2595(4) 0.0407(4) 0.0617(3) 0.0306(12) Uani 1 1 d . . .
C13 C 0.2285(4) 0.0686(4) -0.0143(4) 0.0337(13) Uani 1 1 d . . .
H13A H 0.2771 0.0656 -0.0710 0.040 Uiso 1 1 calc R . .
C14 C 0.1287(4) 0.1007(4) -0.0105(4) 0.0334(13) Uani 1 1 d . B .
C15 C 0.0578(4) 0.1011(3) 0.0752(3) 0.0305(12) Uani 1 1 d . . .
H15A H -0.0102 0.1210 0.0798 0.037 Uiso 1 1 calc R . .
C16 C 0.0852(4) 0.0727(3) 0.1538(3) 0.0260(12) Uani 1 1 d . . .
C17 C 0.1857(4) 0.0436(3) 0.1466(3) 0.0277(12) Uani 1 1 d . . .
C18 C 0.0972(4) 0.1396(4) -0.0966(4) 0.0406(14) Uani 1 1 d D . .
C19 C 0.1455(11) 0.0704(10) -0.1616(11) 0.071(6) Uiso 0.416(9) 1 d PD B 1
H19A H 0.2172 0.0531 -0.1741 0.106 Uiso 0.416(9) 1 calc PR B 1
H19B H 0.1292 0.1002 -0.2175 0.106 Uiso 0.416(9) 1 calc PR B 1
H19C H 0.1209 0.0139 -0.1346 0.106 Uiso 0.416(9) 1 calc PR B 1
C20 C -0.0163(8) 0.1573(12) -0.0756(12) 0.075(6) Uiso 0.416(9) 1 d PD B 1
H20A H -0.0321 0.0978 -0.0664 0.112 Uiso 0.416(9) 1 calc PR B 1
H20B H -0.0371 0.2013 -0.1257 0.112 Uiso 0.416(9) 1 calc PR B 1
H20C H -0.0510 0.1841 -0.0213 0.112 Uiso 0.416(9) 1 calc PR B 1
C21 C 0.1254(13) 0.2313(10) -0.1410(13) 0.084(7) Uiso 0.416(9) 1 d PD B 1
H21A H 0.1951 0.2221 -0.1486 0.126 Uiso 0.416(9) 1 calc PR B 1
H21B H 0.0849 0.2784 -0.1036 0.126 Uiso 0.416(9) 1 calc PR B 1
H21C H 0.1144 0.2529 -0.1996 0.126 Uiso 0.416(9) 1 calc PR B 1
C19A C 0.1873(7) 0.1359(8) -0.1835(7) 0.057(4) Uiso 0.584(9) 1 d PD B 2
H19D H 0.2449 0.1377 -0.1707 0.086 Uiso 0.584(9) 1 calc PR B 2
H19E H 0.1719 0.1901 -0.2299 0.086 Uiso 0.584(9) 1 calc PR B 2
H19F H 0.2016 0.0778 -0.2043 0.086 Uiso 0.584(9) 1 calc PR B 2
C20A C 0.0313(8) 0.0866(7) -0.0992(8) 0.064(4) Uiso 0.584(9) 1 d PD B 2
H20D H 0.0715 0.0273 -0.1189 0.096 Uiso 0.584(9) 1 calc PR B 2
H20E H -0.0057 0.1245 -0.1411 0.096 Uiso 0.584(9) 1 calc PR B 2
H20F H -0.0148 0.0735 -0.0394 0.096 Uiso 0.584(9) 1 calc PR B 2
C21A C 0.0433(8) 0.2450(6) -0.0981(8) 0.057(3) Uiso 0.584(9) 1 d PD B 2
H21D H 0.0910 0.2806 -0.1099 0.086 Uiso 0.584(9) 1 calc PR B 2
H21E H -0.0067 0.2525 -0.0401 0.086 Uiso 0.584(9) 1 calc PR B 2
H21F H 0.0114 0.2685 -0.1452 0.086 Uiso 0.584(9) 1 calc PR B 2
C22 C 0.0105(3) 0.0816(3) 0.2461(3) 0.0278(12) Uani 1 1 d . . .
H22A H 0.0246 0.0221 0.2888 0.033 Uiso 1 1 calc R . .
H22B H -0.0566 0.0924 0.2430 0.033 Uiso 1 1 calc R . .
C23 C 0.0139(3) 0.1625(3) 0.2801(3) 0.0250(12) Uani 1 1 d . . .
C24 C 0.0113(3) 0.2518(4) 0.2237(3) 0.0291(12) Uani 1 1 d . . .
H24A H 0.0077 0.2596 0.1654 0.035 Uiso 1 1 calc R . .
C25 C 0.0139(4) 0.3297(4) 0.2505(3) 0.0294(12) Uani 1 1 d . . .
C26 C 0.0162(3) 0.3170(3) 0.3375(3) 0.0295(12) Uani 1 1 d . . .
H26A H 0.0157 0.3692 0.3574 0.035 Uiso 1 1 calc R . .
C27 C 0.0191(3) 0.2283(3) 0.3979(3) 0.0230(11) Uani 1 1 d . . .
C28 C 0.0205(3) 0.1510(3) 0.3670(3) 0.0235(11) Uani 1 1 d . . .
C29 C 0.0094(4) 0.4256(4) 0.1861(4) 0.0383(14) Uani 1 1 d . . .
C30 C 0.0871(7) 0.4140(5) 0.0955(5) 0.104(4) Uani 1 1 d . . .
H30A H 0.1527 0.3885 0.1034 0.156 Uiso 1 1 calc R . .
H30B H 0.0839 0.4753 0.0550 0.156 Uiso 1 1 calc R . .
H30C H 0.0745 0.3709 0.0700 0.156 Uiso 1 1 calc R . .
C31 C -0.0936(6) 0.4669(5) 0.1756(6) 0.094(3) Uani 1 1 d . . .
H31A H -0.1089 0.4237 0.1524 0.142 Uiso 1 1 calc R . .
H31B H -0.0959 0.5274 0.1339 0.142 Uiso 1 1 calc R . .
H31C H -0.1420 0.4763 0.2339 0.142 Uiso 1 1 calc R . .
C32 C 0.0299(6) 0.4974(5) 0.2204(5) 0.079(2) Uani 1 1 d . . .
H32A H 0.0960 0.4737 0.2272 0.118 Uiso 1 1 calc R . .
H32B H -0.0191 0.5073 0.2783 0.118 Uiso 1 1 calc R . .
H32C H 0.0259 0.5571 0.1775 0.118 Uiso 1 1 calc R . .
C33 C 0.0097(3) 0.2214(3) 0.4949(3) 0.0256(11) Uani 1 1 d . . .
H33A H -0.0193 0.1682 0.5313 0.031 Uiso 1 1 calc R . .
H33B H -0.0379 0.2793 0.5145 0.031 Uiso 1 1 calc R . .
C34 C 0.1043(3) 0.2081(3) 0.5170(3) 0.0241(11) Uani 1 1 d . . .
C35 C 0.1356(4) 0.2845(3) 0.5138(3) 0.0291(12) Uani 1 1 d . . .
H35A H 0.0990 0.3456 0.4942 0.035 Uiso 1 1 calc R . .
C36 C 0.2185(4) 0.2767(4) 0.5379(3) 0.0300(12) Uani 1 1 d . . .
C37 C 0.2717(4) 0.1840(4) 0.5647(3) 0.0305(12) Uani 1 1 d . . .
H37A H 0.3290 0.1755 0.5801 0.037 Uiso 1 1 calc R . .
C38 C 0.2438(4) 0.1047(3) 0.5693(3) 0.0257(12) Uani 1 1 d . . .
C39 C 0.1591(3) 0.1167(3) 0.5457(3) 0.0253(12) Uani 1 1 d . . .
C40 C 0.2516(4) 0.3616(4) 0.5372(4) 0.0375(14) Uani 1 1 d . . .
C41 C 0.1765(5) 0.4547(4) 0.5181(5) 0.065(2) Uani 1 1 d . . .
H41A H 0.1684 0.4616 0.4599 0.097 Uiso 1 1 calc R . .
H41B H 0.2003 0.5070 0.5173 0.097 Uiso 1 1 calc R . .
H41C H 0.1130 0.4551 0.5648 0.097 Uiso 1 1 calc R . .
C42 C 0.2624(5) 0.3540(4) 0.6286(5) 0.0601(19) Uani 1 1 d . . .
H42A H 0.2841 0.4078 0.6271 0.090 Uiso 1 1 calc R . .
H42B H 0.3112 0.2957 0.6420 0.090 Uiso 1 1 calc R . .
H42C H 0.1987 0.3537 0.6749 0.090 Uiso 1 1 calc R . .
C43 C 0.3514(5) 0.3653(5) 0.4636(5) 0.066(2) Uani 1 1 d . . .
H43A H 0.3444 0.3704 0.4053 0.098 Uiso 1 1 calc R . .
H43B H 0.4017 0.3079 0.4759 0.098 Uiso 1 1 calc R . .
H43C H 0.3712 0.4200 0.4629 0.098 Uiso 1 1 calc R . .
C44 C 0.2997(4) 0.0054(3) 0.6049(3) 0.0295(12) Uani 1 1 d . . .
H44A H 0.3531 0.0115 0.6222 0.035 Uiso 1 1 calc R . .
H44B H 0.2536 -0.0216 0.6599 0.035 Uiso 1 1 calc R . .
C45 C 0.3449(4) -0.0642(3) 0.5422(3) 0.0270(12) Uani 1 1 d . . .
C46 C 0.3233(4) -0.1520(3) 0.5697(4) 0.0278(12) Uani 1 1 d . . .
H46A H 0.2788 -0.1661 0.6275 0.033 Uiso 1 1 calc R . .
C47 C 0.3653(4) -0.2205(3) 0.5148(4) 0.0313(13) Uani 1 1 d . . .
C48 C 0.4278(4) -0.1950(4) 0.4285(4) 0.0316(13) Uani 1 1 d . . .
H48A H 0.4550 -0.2385 0.3893 0.038 Uiso 1 1 calc R . .
C49 C 0.4515(3) -0.1083(4) 0.3981(3) 0.0284(12) Uani 1 1 d . . .
C50 C 0.4112(3) -0.0439(3) 0.4559(3) 0.0264(12) Uani 1 1 d . . .
C51 C 0.3408(4) -0.3167(4) 0.5499(4) 0.0367(14) Uani 1 1 d . . .
C52 C 0.2311(4) -0.3043(4) 0.5628(5) 0.064(2) Uani 1 1 d . . .
H52A H 0.2174 -0.2746 0.5057 0.096 Uiso 1 1 calc R . .
H52B H 0.1898 -0.2645 0.6071 0.096 Uiso 1 1 calc R . .
H52C H 0.2164 -0.3659 0.5837 0.096 Uiso 1 1 calc R . .
C53 C 0.3645(6) -0.3642(4) 0.6395(5) 0.065(2) Uani 1 1 d . . .
H53A H 0.4340 -0.3703 0.6305 0.098 Uiso 1 1 calc R . .
H53B H 0.3519 -0.4267 0.6596 0.098 Uiso 1 1 calc R . .
H53C H 0.3226 -0.3257 0.6847 0.098 Uiso 1 1 calc R . .
C54 C 0.4025(5) -0.3847(4) 0.4840(5) 0.0587(19) Uani 1 1 d . . .
H54A H 0.3900 -0.3571 0.4263 0.088 Uiso 1 1 calc R . .
H54B H 0.3840 -0.4445 0.5082 0.088 Uiso 1 1 calc R . .
H54C H 0.4727 -0.3957 0.4759 0.088 Uiso 1 1 calc R . .
C55 C 0.5214(4) -0.0841(4) 0.3029(4) 0.0337(13) Uani 1 1 d . . .
H55A H 0.5176 -0.0161 0.2888 0.040 Uiso 1 1 calc R . .
H55B H 0.5899 -0.1188 0.3019 0.040 Uiso 1 1 calc R . .
C56 C 0.2929(6) 0.3324(6) 0.2698(6) 0.081(2) Uani 1 1 d . . .
H56A H 0.2243 0.3381 0.2975 0.097 Uiso 1 1 calc R . .
C57 C 0.3577(8) 0.2514(7) 0.2936(6) 0.096(3) Uani 1 1 d . . .
H57A H 0.3341 0.2027 0.3391 0.115 Uiso 1 1 calc R . .
C58 C 0.4549(9) 0.2402(8) 0.2527(8) 0.122(4) Uani 1 1 d . . .
H58A H 0.4991 0.1813 0.2660 0.146 Uiso 1 1 calc R . .
C59 C 0.4932(9) 0.3152(12) 0.1897(10) 0.158(5) Uani 1 1 d . . .
H59A H 0.5622 0.3088 0.1660 0.190 Uiso 1 1 calc R . .
C60 C 0.4255(10) 0.4006(10) 0.1625(8) 0.135(4) Uani 1 1 d . . .
H60A H 0.4489 0.4496 0.1173 0.162 Uiso 1 1 calc R . .
C61 C 0.3250(8) 0.4095(7) 0.2040(7) 0.105(3) Uani 1 1 d . . .
H61A H 0.2784 0.4657 0.1891 0.126 Uiso 1 1 calc R . .
C62 C 0.1583(7) 0.6324(6) 0.3030(5) 0.076(2) Uani 1 1 d . . .
H62A H 0.1435 0.5737 0.3154 0.092 Uiso 1 1 calc R . .
C63 C 0.2517(6) 0.6337(5) 0.2979(6) 0.075(2) Uani 1 1 d . . .
H63A H 0.3009 0.5769 0.3053 0.090 Uiso 1 1 calc R . .
C64 C 0.2708(6) 0.7197(6) 0.2817(5) 0.074(2) Uani 1 1 d . . .
H64A H 0.3339 0.7228 0.2780 0.089 Uiso 1 1 calc R . .
C65 C 0.1983(8) 0.8009(6) 0.2708(5) 0.079(3) Uani 1 1 d . . .
H65A H 0.2110 0.8603 0.2603 0.094 Uiso 1 1 calc R . .
C66 C 0.1100(8) 0.7962(7) 0.2752(6) 0.090(3) Uani 1 1 d . . .
H66A H 0.0607 0.8528 0.2671 0.108 Uiso 1 1 calc R . .
C67 C 0.0885(6) 0.7119(8) 0.2909(5) 0.079(2) Uani 1 1 d . . .
H67A H 0.0256 0.7098 0.2931 0.095 Uiso 1 1 calc R . .
C68 C -0.2458(8) 0.3621(8) 0.0177(8) 0.121(4) Uiso 1 1 d . . .
H68A H -0.2453 0.4265 0.0010 0.146 Uiso 1 1 calc R . .
C69 C -0.2592(8) 0.3212(9) -0.0351(8) 0.127(4) Uiso 1 1 d . . .
H69A H -0.2668 0.3577 -0.0909 0.153 Uiso 1 1 calc R . .
C70 C -0.2626(8) 0.2367(8) -0.0167(8) 0.120(4) Uiso 1 1 d . . .
H70A H -0.2693 0.2121 -0.0601 0.144 Uiso 1 1 calc R . .
C71 C -0.2571(8) 0.1798(8) 0.0620(8) 0.122(4) Uiso 1 1 d . . .
H71A H -0.2653 0.1181 0.0758 0.146 Uiso 1 1 calc R . .
C72 C -0.2392(8) 0.2136(8) 0.1226(8) 0.123(4) Uiso 1 1 d . . .
H72A H -0.2319 0.1741 0.1774 0.148 Uiso 1 1 calc R . .
C73 C -0.2319(8) 0.3060(8) 0.1022(8) 0.128(4) Uiso 1 1 d . . .
H73A H -0.2186 0.3310 0.1416 0.154 Uiso 1 1 calc R . .

loop_
_atom_site_aniso_label
_atom_site_aniso_U_11
_atom_site_aniso_U_22
_atom_site_aniso_U_33
_atom_site_aniso_U_23
_atom_site_aniso_U_13
_atom_site_aniso_U_12
Sb1 0.0267(2) 0.0298(2) 0.0318(2) -0.00720(17) -0.00977(17) -0.00261(16)
O1 0.0198(18) 0.033(2) 0.042(2) -0.0098(18) -0.0045(17) -0.0035(15)
C1 0.017(3) 0.035(3) 0.031(3) -0.009(3) 0.000(2) -0.004(2)
O2 0.0283(19) 0.032(2) 0.0234(19) -0.0034(16) -0.0108(16) -0.0048(15)
C2 0.025(3) 0.039(3) 0.028(3) -0.007(3) -0.003(2) -0.007(2)
Sb2 0.0255(2) 0.0264(2) 0.0309(2) -0.00939(16) -0.01357(16) -0.00041(15)
O3 0.0254(18) 0.0263(19) 0.0244(19) -0.0053(16) -0.0102(15) -0.0042(14)
C3 0.026(3) 0.040(3) 0.032(3) -0.008(3) -0.008(3) -0.002(2)
O4 0.0244(18) 0.0298(19) 0.0244(19) -0.0078(15) -0.0091(15) -0.0065(15)
C4 0.028(3) 0.040(3) 0.038(3) -0.014(3) -0.006(3) -0.004(3)
O5 0.038(2) 0.037(2) 0.039(2) -0.0020(18) -0.0182(18) -0.0169(17)
C5 0.028(3) 0.056(4) 0.034(3) -0.020(3) -0.007(3) -0.004(3)
C6 0.021(3) 0.044(3) 0.024(3) -0.007(3) -0.001(2) -0.006(2)
C7 0.043(4) 0.046(4) 0.068(5) -0.029(3) -0.016(3) 0.006(3)
O6 0.0256(19) 0.050(2) 0.027(2) -0.0135(18) -0.0075(16) -0.0096(17)
C11 0.033(3) 0.050(4) 0.026(3) -0.006(3) -0.007(3) -0.009(3)
C12 0.026(3) 0.033(3) 0.027(3) -0.004(2) -0.008(2) -0.003(2)
C13 0.037(3) 0.034(3) 0.025(3) -0.007(2) -0.011(3) -0.001(3)
C14 0.043(3) 0.030(3) 0.028(3) -0.004(2) -0.014(3) -0.008(3)
C15 0.030(3) 0.033(3) 0.030(3) -0.011(2) -0.013(3) -0.002(2)
C16 0.025(3) 0.029(3) 0.023(3) -0.007(2) -0.006(2) -0.006(2)
C17 0.037(3) 0.024(3) 0.025(3) -0.007(2) -0.012(3) -0.006(2)
C18 0.043(3) 0.051(4) 0.026(3) -0.006(3) -0.015(3) -0.007(3)
C22 0.019(3) 0.033(3) 0.031(3) -0.006(2) -0.009(2) -0.004(2)
C23 0.020(3) 0.027(3) 0.028(3) -0.012(2) -0.009(2) 0.002(2)
C24 0.022(3) 0.041(3) 0.020(3) -0.004(2) -0.009(2) -0.001(2)
C25 0.024(3) 0.031(3) 0.028(3) -0.004(2) -0.007(2) -0.002(2)
C26 0.025(3) 0.027(3) 0.035(3) -0.009(3) -0.008(2) -0.001(2)
C27 0.013(2) 0.031(3) 0.024(3) -0.006(2) -0.007(2) -0.002(2)
C28 0.012(2) 0.027(3) 0.026(3) -0.004(2) -0.006(2) 0.001(2)
C29 0.042(3) 0.031(3) 0.032(3) 0.002(3) -0.010(3) -0.006(3)
C30 0.154(9) 0.050(5) 0.049(5) 0.006(4) 0.020(5) -0.024(5)
C31 0.086(6) 0.047(5) 0.136(8) 0.029(5) -0.067(6) -0.003(4)
C32 0.118(7) 0.046(4) 0.082(6) 0.018(4) -0.053(5) -0.034(4)
C33 0.025(3) 0.028(3) 0.025(3) -0.011(2) -0.008(2) -0.001(2)
C34 0.023(3) 0.033(3) 0.018(3) -0.009(2) -0.005(2) -0.006(2)
C35 0.031(3) 0.027(3) 0.025(3) -0.005(2) -0.008(2) -0.003(2)
C36 0.035(3) 0.033(3) 0.026(3) -0.008(2) -0.010(2) -0.008(2)
C37 0.027(3) 0.038(3) 0.029(3) -0.010(3) -0.011(2) -0.006(2)
C38 0.025(3) 0.027(3) 0.021(3) -0.007(2) -0.005(2) -0.003(2)
C39 0.024(3) 0.032(3) 0.019(3) -0.011(2) -0.004(2) -0.003(2)
C40 0.046(3) 0.032(3) 0.043(4) -0.009(3) -0.019(3) -0.012(3)
C41 0.082(5) 0.035(4) 0.097(6) -0.008(4) -0.052(5) -0.016(3)
C42 0.087(5) 0.041(4) 0.071(5) -0.015(3) -0.044(4) -0.013(4)
C43 0.063(5) 0.067(5) 0.080(5) -0.024(4) -0.013(4) -0.034(4)
C44 0.035(3) 0.028(3) 0.031(3) -0.009(2) -0.017(3) -0.003(2)
C45 0.025(3) 0.028(3) 0.033(3) -0.005(2) -0.018(2) -0.003(2)
C46 0.025(3) 0.027(3) 0.029(3) -0.007(2) -0.012(2) 0.001(2)
C47 0.025(3) 0.029(3) 0.041(4) -0.007(3) -0.017(3) 0.000(2)
C48 0.025(3) 0.029(3) 0.038(3) -0.011(3) -0.010(3) 0.001(2)
C49 0.018(3) 0.035(3) 0.030(3) -0.004(3) -0.012(2) -0.002(2)
C50 0.021(3) 0.026(3) 0.033(3) -0.002(2) -0.016(2) -0.001(2)
C51 0.030(3) 0.028(3) 0.051(4) -0.005(3) -0.016(3) -0.004(2)
C52 0.033(4) 0.041(4) 0.110(6) -0.018(4) -0.011(4) -0.010(3)
C53 0.084(5) 0.042(4) 0.065(5) 0.007(4) -0.024(4) -0.024(4)
C54 0.049(4) 0.037(4) 0.085(5) -0.020(4) -0.007(4) -0.012(3)
C55 0.026(3) 0.036(3) 0.038(3) -0.007(3) -0.011(3) -0.005(2)
C56 0.079(6) 0.089(6) 0.073(6) -0.005(5) -0.023(5) -0.026(5)
C57 0.095(7) 0.105(7) 0.077(6) 0.007(5) -0.047(6) -0.009(6)
C58 0.096(9) 0.101(8) 0.132(10) -0.008(7) -0.029(7) 0.003(7)
C59 0.078(8) 0.184(14) 0.173(14) -0.041(12) -0.018(9) -0.002(9)
C60 0.112(10) 0.159(12) 0.130(11) -0.042(9) 0.004(8) -0.062(9)
C61 0.095(8) 0.102(8) 0.121(9) -0.023(7) -0.043(7) -0.015(6)
C62 0.120(8) 0.065(5) 0.062(5) 0.004(4) -0.038(5) -0.048(5)
C63 0.081(6) 0.047(4) 0.093(6) 0.000(4) -0.039(5) -0.005(4)
C64 0.067(5) 0.090(6) 0.069(5) -0.002(5) -0.020(4) -0.035(5)
C65 0.139(9) 0.056(5) 0.052(5) -0.004(4) -0.043(6) -0.029(6)
C66 0.125(9) 0.078(7) 0.057(5) -0.026(5) -0.053(6) 0.026(6)
C67 0.069(5) 0.130(8) 0.037(4) -0.017(5) -0.020(4) -0.019(6)

loop_
_atom_type_symbol
_atom_type_description
_atom_type_scat_dispersion_real
_atom_type_scat_dispersion_imag
_atom_type_scat_source
C C 0.0033 0.0016 'International Tables Vol C Tables 4.2.6.8 and 6.1.1.4'
H H 0.0000 0.0000 'International Tables Vol C Tables 4.2.6.8 and 6.1.1.4'
O O 0.0106 0.0060 'International Tables Vol C Tables 4.2.6.8 and 6.1.1.4'
Sb Sb -0.5866 1.5461 'International Tables Vol C Tables 4.2.6.8 and 6.1.1.4'

loop_
_geom_angle_atom_site_label_1
_geom_angle_atom_site_label_2
_geom_angle_atom_site_label_3
_geom_angle
_geom_angle_site_symmetry_1
_geom_angle_site_symmetry_3
_geom_angle_publ_flag
O6 Sb1 O1 97.41(14) . . ?
O6 Sb1 O2 89.61(14) . . ?
O1 Sb1 O2 92.78(13) . . ?
C1 O1 Sb1 125.7(3) . . ?
O1 C1 C2 118.0(5) . . ?
O1 C1 C6 120.7(5) . . ?
C2 C1 C6 121.0(5) . . ?
C17 O2 Sb1 115.9(3) . . ?
C1 C2 C3 118.1(5) . . ?
C1 C2 C55 120.8(5) . . ?
C3 C2 C55 121.1(5) . . ?
O6 Sb2 O4 91.49(13) . . ?
O6 Sb2 O3 94.68(13) . . ?
O4 Sb2 O3 95.06(13) . . ?
C28 O3 Sb2 123.1(3) . . ?
C4 C3 C2 123.0(5) . . ?
C4 C3 H3A 118.5 . . ?
C2 C3 H3A 118.5 . . ?
C39 O4 Sb2 123.9(3) . . ?
C3 C4 C5 117.0(5) . . ?
C3 C4 C7 120.8(5) . . ?
C5 C4 C7 122.0(5) . . ?
C50 O5 H5A 109.5 . . ?
C6 C5 C4 121.9(5) . . ?
C6 C5 H5B 119.0 . . ?
C4 C5 H5B 119.0 . . ?
C1 C6 C5 118.9(5) . . ?
C1 C6 C11 121.4(5) . . ?
C5 C6 C11 119.0(5) . . ?
C10A C7 C8 129.4(12) . . ?
C10A C7 C8A 112.5(9) . . ?
C8 C7 C8A 34.8(8) . . ?
C10A C7 C9 65.4(8) . . ?
C8 C7 C9 111.4(8) . . ?
C8A C7 C9 138.0(9) . . ?
C10A C7 C10 39.9(8) . . ?
C8 C7 C10 110.1(8) . . ?
C8A C7 C10 79.8(8) . . ?
C9 C7 C10 104.9(7) . . ?
C10A C7 C9A 108.8(9) . . ?
C8 C7 C9A 70.3(8) . . ?
C8A C7 C9A 104.6(8) . . ?
C9 C7 C9A 47.1(7) . . ?
C10 C7 C9A 141.9(10) . . ?
C10A C7 C4 114.6(10) . . ?
C8 C7 C4 113.9(9) . . ?
C8A C7 C4 109.8(8) . . ?
C9 C7 C4 108.2(7) . . ?
C10 C7 C4 108.0(7) . . ?
C9A C7 C4 105.9(9) . . ?
C7 C8 H8A 109.5 . . ?
C7 C8 H8B 109.5 . . ?
H8A C8 H8B 109.5 . . ?
C7 C8 H8C 109.5 . . ?
H8A C8 H8C 109.5 . . ?
H8B C8 H8C 109.5 . . ?
C7 C9 H9A 109.5 . . ?
C7 C9 H9B 109.5 . . ?
H9A C9 H9B 109.5 . . ?
C7 C9 H9C 109.5 . . ?
H9A C9 H9C 109.5 . . ?
H9B C9 H9C 109.5 . . ?
C7 C10 H10A 109.5 . . ?
C7 C10 H10B 109.5 . . ?
H10A C10 H10B 109.5 . . ?
C7 C10 H10C 109.5 . . ?
H10A C10 H10C 109.5 . . ?
H10B C10 H10C 109.5 . . ?
C7 C8A H8AA 109.5 . . ?
C7 C8A H8AB 109.5 . . ?
H8AA C8A H8AB 109.5 . . ?
C7 C8A H8AC 109.5 . . ?
H8AA C8A H8AC 109.5 . . ?
H8AB C8A H8AC 109.5 . . ?
C7 C9A H9AA 109.5 . . ?
C7 C9A H9AB 109.5 . . ?
H9AA C9A H9AB 109.5 . . ?
C7 C9A H9AC 109.5 . . ?
H9AA C9A H9AC 109.5 . . ?
H9AB C9A H9AC 109.5 . . ?
C7 C10A H10D 109.5 . . ?
C7 C10A H10E 109.5 . . ?
H10D C10A H10E 109.5 . . ?
C7 C10A H10F 109.5 . . ?
H10D C10A H10F 109.5 . . ?
H10E C10A H10F 109.5 . . ?
Sb1 O6 Sb2 134.85(18) . . ?
C12 C11 C6 122.2(4) . . ?
C12 C11 H11A 106.8 . . ?
C6 C11 H11A 106.8 . . ?
C12 C11 H11B 106.8 . . ?
C6 C11 H11B 106.8 . . ?
H11A C11 H11B 106.6 . . ?
C13 C12 C17 117.9(5) . . ?
C13 C12 C11 118.6(5) . . ?
C17 C12 C11 123.3(5) . . ?
C12 C13 C14 122.9(5) . . ?
C12 C13 H13A 118.6 . . ?
C14 C13 H13A 118.6 . . ?
C13 C14 C15 117.3(5) . . ?
C13 C14 C18 121.5(5) . . ?
C15 C14 C18 121.2(5) . . ?
C16 C15 C14 121.9(5) . . ?
C16 C15 H15A 119.0 . . ?
C14 C15 H15A 119.0 . . ?
C17 C16 C15 118.7(5) . . ?
C17 C16 C22 118.2(4) . . ?
C15 C16 C22 122.8(4) . . ?
O2 C17 C16 118.3(4) . . ?
O2 C17 C12 120.4(4) . . ?
C16 C17 C12 121.2(5) . . ?
C20A C18 C21 139.1(10) . . ?
C20A C18 C19 64.5(7) . . ?
C21 C18 C19 110.2(8) . . ?
C20A C18 C21A 110.7(6) . . ?
C21 C18 C21A 44.5(7) . . ?
C19 C18 C21A 138.6(9) . . ?
C20A C18 C14 111.2(6) . . ?
C21 C18 C14 108.1(9) . . ?
C19 C18 C14 112.2(8) . . ?
C21A C18 C14 107.6(6) . . ?
C20A C18 C20 44.8(6) . . ?
C21 C18 C20 109.0(8) . . ?
C19 C18 C20 105.7(8) . . ?
C21A C18 C20 68.2(7) . . ?
C14 C18 C20 111.7(8) . . ?
C20A C18 C19A 108.7(6) . . ?
C21 C18 C19A 64.8(7) . . ?
C19 C18 C19A 48.0(6) . . ?
C21A C18 C19A 106.0(6) . . ?
C14 C18 C19A 112.5(6) . . ?
C20 C18 C19A 134.9(9) . . ?
C18 C19 H19A 109.5 . . ?
C18 C19 H19B 109.5 . . ?
H19A C19 H19B 109.5 . . ?
C18 C19 H19C 109.5 . . ?
H19A C19 H19C 109.5 . . ?
H19B C19 H19C 109.5 . . ?
C18 C20 H20A 109.5 . . ?
C18 C20 H20B 109.5 . . ?
H20A C20 H20B 109.5 . . ?
C18 C20 H20C 109.5 . . ?
H20A C20 H20C 109.5 . . ?
H20B C20 H20C 109.5 . . ?
C18 C21 H21A 109.5 . . ?
C18 C21 H21B 109.5 . . ?
H21A C21 H21B 109.5 . . ?
C18 C21 H21C 109.5 . . ?
H21A C21 H21C 109.5 . . ?
H21B C21 H21C 109.5 . . ?
C18 C19A H19D 109.5 . . ?
C18 C19A H19E 109.5 . . ?
H19D C19A H19E 109.5 . . ?
C18 C19A H19F 109.5 . . ?
H19D C19A H19F 109.5 . . ?
H19E C19A H19F 109.5 . . ?
C18 C20A H20D 109.5 . . ?
C18 C20A H20E 109.5 . . ?
H20D C20A H20E 109.5 . . ?
C18 C20A H20F 109.5 . . ?
H20D C20A H20F 109.5 . . ?
H20E C20A H20F 109.5 . . ?
C18 C21A H21D 109.5 . . ?
C18 C21A H21E 109.5 . . ?
H21D C21A H21E 109.5 . . ?
C18 C21A H21F 109.5 . . ?
H21D C21A H21F 109.5 . . ?
H21E C21A H21F 109.5 . . ?
C16 C22 C23 111.6(4) . . ?
C16 C22 H22A 109.3 . . ?
C23 C22 H22A 109.3 . . ?
C16 C22 H22B 109.3 . . ?
C23 C22 H22B 109.3 . . ?
H22A C22 H22B 108.0 . . ?
C24 C23 C28 118.4(4) . . ?
C24 C23 C22 119.4(5) . . ?
C28 C23 C22 122.2(4) . . ?
C25 C24 C23 122.6(5) . . ?
C25 C24 H24A 118.7 . . ?
C23 C24 H24A 118.7 . . ?
C26 C25 C24 117.5(5) . . ?
C26 C25 C29 122.4(5) . . ?
C24 C25 C29 120.0(5) . . ?
C25 C26 C27 122.5(5) . . ?
C25 C26 H26A 118.7 . . ?
C27 C26 H26A 118.7 . . ?
C28 C27 C26 118.0(5) . . ?
C28 C27 C33 121.7(4) . . ?
C26 C27 C33 120.0(4) . . ?
O3 C28 C27 119.2(4) . . ?
O3 C28 C23 119.9(4) . . ?
C27 C28 C23 120.8(4) . . ?
C31 C29 C30 110.6(7) . . ?
C31 C29 C32 107.0(5) . . ?
C30 C29 C32 107.0(6) . . ?
C31 C29 C25 109.7(5) . . ?
C30 C29 C25 110.0(5) . . ?
C32 C29 C25 112.5(5) . . ?
C29 C30 H30A 109.5 . . ?
C29 C30 H30B 109.5 . . ?
H30A C30 H30B 109.5 . . ?
C29 C30 H30C 109.5 . . ?
H30A C30 H30C 109.5 . . ?
H30B C30 H30C 109.5 . . ?
C29 C31 H31A 109.5 . . ?
C29 C31 H31B 109.5 . . ?
H31A C31 H31B 109.5 . . ?
C29 C31 H31C 109.5 . . ?
H31A C31 H31C 109.5 . . ?
H31B C31 H31C 109.5 . . ?
C29 C32 H32A 109.5 . . ?
C29 C32 H32B 109.5 . . ?
H32A C32 H32B 109.5 . . ?
C29 C32 H32C 109.5 . . ?
H32A C32 H32C 109.5 . . ?
H32B C32 H32C 109.5 . . ?
C27 C33 C34 117.5(4) . . ?
C27 C33 H33A 107.9 . . ?
C34 C33 H33A 107.9 . . ?
C27 C33 H33B 107.9 . . ?
C34 C33 H33B 107.9 . . ?
H33A C33 H33B 107.2 . . ?
C35 C34 C39 118.3(5) . . ?
C35 C34 C33 121.4(4) . . ?
C39 C34 C33 120.3(4) . . ?
C34 C35 C36 123.9(5) . . ?
C34 C35 H35A 118.0 . . ?
C36 C35 H35A 118.0 . . ?
C35 C36 C37 115.7(5) . . ?
C35 C36 C40 124.0(5) . . ?
C37 C36 C40 120.3(5) . . ?
C38 C37 C36 123.0(5) . . ?
C38 C37 H37A 118.5 . . ?
C36 C37 H37A 118.5 . . ?
C37 C38 C39 118.9(4) . . ?
C37 C38 C44 121.3(5) . . ?
C39 C38 C44 119.7(4) . . ?
O4 C39 C38 119.3(4) . . ?
O4 C39 C34 120.3(4) . . ?
C38 C39 C34 120.2(5) . . ?
C41 C40 C42 107.7(5) . . ?
C41 C40 C36 111.6(5) . . ?
C42 C40 C36 110.2(5) . . ?
C41 C40 C43 107.7(5) . . ?
C42 C40 C43 109.5(5) . . ?
C36 C40 C43 110.1(5) . . ?
C40 C41 H41A 109.5 . . ?
C40 C41 H41B 109.5 . . ?
H41A C41 H41B 109.5 . . ?
C40 C41 H41C 109.5 . . ?
H41A C41 H41C 109.5 . . ?
H41B C41 H41C 109.5 . . ?
C40 C42 H42A 109.5 . . ?
C40 C42 H42B 109.5 . . ?
H42A C42 H42B 109.5 . . ?
C40 C42 H42C 109.5 . . ?
H42A C42 H42C 109.5 . . ?
H42B C42 H42C 109.5 . . ?
C40 C43 H43A 109.5 . . ?
C40 C43 H43B 109.5 . . ?
H43A C43 H43B 109.5 . . ?
C40 C43 H43C 109.5 . . ?
H43A C43 H43C 109.5 . . ?
H43B C43 H43C 109.5 . . ?
C45 C44 C38 117.0(4) . . ?
C45 C44 H44A 108.0 . . ?
C38 C44 H44A 108.0 . . ?
C45 C44 H44B 108.0 . . ?
C38 C44 H44B 108.0 . . ?
H44A C44 H44B 107.3 . . ?
C46 C45 C50 118.2(5) . . ?
C46 C45 C44 120.3(5) . . ?
C50 C45 C44 121.5(4) . . ?
C45 C46 C47 122.7(5) . . ?
C45 C46 H46A 118.7 . . ?
C47 C46 H46A 118.7 . . ?
C48 C47 C46 116.6(5) . . ?
C48 C47 C51 123.1(5) . . ?
C46 C47 C51 120.2(5) . . ?
C49 C48 C47 122.7(5) . . ?
C49 C48 H48A 118.7 . . ?
C47 C48 H48A 118.7 . . ?
C48 C49 C50 118.8(5) . . ?
C48 C49 C55 120.6(5) . . ?
C50 C49 C55 120.6(5) . . ?
O5 C50 C49 117.9(4) . . ?
O5 C50 C45 121.1(4) . . ?
C49 C50 C45 121.0(5) . . ?
C47 C51 C52 109.9(4) . . ?
C47 C51 C54 112.0(5) . . ?
C52 C51 C54 107.5(5) . . ?
C47 C51 C53 110.1(5) . . ?
C52 C51 C53 110.4(5) . . ?
C54 C51 C53 106.8(5) . . ?
C51 C52 H52A 109.5 . . ?
C51 C52 H52B 109.5 . . ?
H52A C52 H52B 109.5 . . ?
C51 C52 H52C 109.5 . . ?
H52A C52 H52C 109.5 . . ?
H52B C52 H52C 109.5 . . ?
C51 C53 H53A 109.5 . . ?
C51 C53 H53B 109.5 . . ?
H53A C53 H53B 109.5 . . ?
C51 C53 H53C 109.5 . . ?
H53A C53 H53C 109.5 . . ?
H53B C53 H53C 109.5 . . ?
C51 C54 H54A 109.5 . . ?
C51 C54 H54B 109.5 . . ?
H54A C54 H54B 109.5 . . ?
C51 C54 H54C 109.5 . . ?
H54A C54 H54C 109.5 . . ?
H54B C54 H54C 109.5 . . ?
C2 C55 C49 114.0(4) . . ?
C2 C55 H55A 108.8 . . ?
C49 C55 H55A 108.8 . . ?
C2 C55 H55B 108.8 . . ?
C49 C55 H55B 108.8 . . ?
H55A C55 H55B 107.6 . . ?
C57 C56 C61 122.0(9) . . ?
C57 C56 H56A 119.0 . . ?
C61 C56 H56A 119.0 . . ?
C58 C57 C56 120.1(10) . . ?
C58 C57 H57A 119.9 . . ?
C56 C57 H57A 119.9 . . ?
C57 C58 C59 121.2(10) . . ?
C57 C58 H58A 119.4 . . ?
C59 C58 H58A 119.4 . . ?
C58 C59 C60 119.0(11) . . ?
C58 C59 H59A 120.5 . . ?
C60 C59 H59A 120.5 . . ?
C61 C60 C59 118.4(12) . . ?
C61 C60 H60A 120.8 . . ?
C59 C60 H60A 120.8 . . ?
C60 C61 C56 118.9(10) . . ?
C60 C61 H61A 120.5 . . ?
C56 C61 H61A 120.5 . . ?
C67 C62 C63 121.7(8) . . ?
C67 C62 H62A 119.2 . . ?
C63 C62 H62A 119.2 . . ?
C64 C63 C62 118.1(7) . . ?
C64 C63 H63A 120.9 . . ?
C62 C63 H63A 120.9 . . ?
C65 C64 C63 119.9(8) . . ?
C65 C64 H64A 120.1 . . ?
C63 C64 H64A 120.1 . . ?
C66 C65 C64 119.9(8) . . ?
C66 C65 H65A 120.1 . . ?
C64 C65 H65A 120.1 . . ?
C65 C66 C67 121.8(8) . . ?
C65 C66 H66A 119.1 . . ?
C67 C66 H66A 119.1 . . ?
C62 C67 C66 118.6(8) . . ?
C62 C67 H67A 120.7 . . ?
C66 C67 H67A 120.7 . . ?
C69 C68 C73 118.1(12) . . ?
C69 C68 H68A 120.9 . . ?
C73 C68 H68A 120.9 . . ?
C70 C69 C68 124.3(14) . . ?
C70 C69 H69A 117.8 . . ?
C68 C69 H69A 117.8 . . ?
C69 C70 C71 122.9(13) . . ?
C69 C70 H70A 118.6 . . ?
C71 C70 H70A 118.6 . . ?
C70 C71 C72 118.4(12) . . ?
C70 C71 H71A 120.8 . . ?
C72 C71 H71A 120.8 . . ?
C71 C72 C73 119.6(12) . . ?
C71 C72 H72A 120.2 . . ?
C73 C72 H72A 120.2 . . ?
C72 C73 C68 116.5(12) . . ?
C72 C73 H73A 121.7 . . ?
C68 C73 H73A 121.7 . . ?

loop_
_geom_bond_atom_site_label_1
_geom_bond_atom_site_label_2
_geom_bond_distance
_geom_bond_site_symmetry_2
_geom_bond_publ_flag
Sb1 O6 1.934(3) . ?
Sb1 O1 1.978(3) . ?
Sb1 O2 1.986(3) . ?
O1 C1 1.381(6) . ?
C1 C2 1.394(7) . ?
C1 C6 1.397(7) . ?
O2 C17 1.386(6) . ?
C2 C3 1.400(7) . ?
C2 C55 1.505(7) . ?
Sb2 O6 1.942(3) . ?
Sb2 O4 1.979(3) . ?
Sb2 O3 2.024(3) . ?
O3 C28 1.377(5) . ?
C3 C4 1.391(7) . ?
C3 H3A 0.9400 . ?
O4 C39 1.368(6) . ?
C4 C5 1.400(7) . ?
C4 C7 1.543(8) . ?
O5 C50 1.379(6) . ?
O5 H5A 0.8300 . ?
C5 C6 1.400(7) . ?
C5 H5B 0.9400 . ?
C6 C11 1.517(7) . ?
C7 C10A 1.460(12) . ?
C7 C8 1.460(11) . ?
C7 C8A 1.517(11) . ?
C7 C9 1.519(10) . ?
C7 C10 1.536(10) . ?
C7 C9A 1.543(12) . ?
C8 H8A 0.9700 . ?
C8 H8B 0.9700 . ?
C8 H8C 0.9700 . ?
C9 H9A 0.9700 . ?
C9 H9B 0.9700 . ?
C9 H9C 0.9700 . ?
C10 H10A 0.9700 . ?
C10 H10B 0.9700 . ?
C10 H10C 0.9700 . ?
C8A H8AA 0.9700 . ?
C8A H8AB 0.9700 . ?
C8A H8AC 0.9700 . ?
C9A H9AA 0.9700 . ?
C9A H9AB 0.9700 . ?
C9A H9AC 0.9700 . ?
C10A H10D 0.9700 . ?
C10A H10E 0.9700 . ?
C10A H10F 0.9700 . ?
C11 C12 1.503(7) . ?
C11 H11A 0.9800 . ?
C11 H11B 0.9800 . ?
C12 C13 1.382(7) . ?
C12 C17 1.411(7) . ?
C13 C14 1.391(7) . ?
C13 H13A 0.9400 . ?
C14 C15 1.402(7) . ?
C14 C18 1.535(7) . ?
C15 C16 1.391(7) . ?
C15 H15A 0.9400 . ?
C16 C17 1.386(7) . ?
C16 C22 1.512(7) . ?
C18 C20A 1.487(9) . ?
C18 C21 1.493(11) . ?
C18 C19 1.523(11) . ?
C18 C21A 1.534(9) . ?
C18 C20 1.545(11) . ?
C18 C19A 1.546(9) . ?
C19 H19A 0.9700 . ?
C19 H19B 0.9700 . ?
C19 H19C 0.9700 . ?
C20 H20A 0.9700 . ?
C20 H20B 0.9700 . ?
C20 H20C 0.9700 . ?
C21 H21A 0.9700 . ?
C21 H21B 0.9700 . ?
C21 H21C 0.9700 . ?
C19A H19D 0.9700 . ?
C19A H19E 0.9700 . ?
C19A H19F 0.9700 . ?
C20A H20D 0.9700 . ?
C20A H20E 0.9700 . ?
C20A H20F 0.9700 . ?
C21A H21D 0.9700 . ?
C21A H21E 0.9700 . ?
C21A H21F 0.9700 . ?
C22 C23 1.514(7) . ?
C22 H22A 0.9800 . ?
C22 H22B 0.9800 . ?
C23 C24 1.397(7) . ?
C23 C28 1.408(7) . ?
C24 C25 1.396(7) . ?
C24 H24A 0.9400 . ?
C25 C26 1.383(7) . ?
C25 C29 1.525(7) . ?
C26 C27 1.416(7) . ?
C26 H26A 0.9400 . ?
C27 C28 1.401(7) . ?
C27 C33 1.506(7) . ?
C29 C31 1.510(9) . ?
C29 C30 1.513(9) . ?
C29 C32 1.522(9) . ?
C30 H30A 0.9700 . ?
C30 H30B 0.9700 . ?
C30 H30C 0.9700 . ?
C31 H31A 0.9700 . ?
C31 H31B 0.9700 . ?
C31 H31C 0.9700 . ?
C32 H32A 0.9700 . ?
C32 H32B 0.9700 . ?
C32 H32C 0.9700 . ?
C33 C34 1.522(6) . ?
C33 H33A 0.9800 . ?
C33 H33B 0.9800 . ?
C34 C35 1.375(7) . ?
C34 C39 1.403(7) . ?
C35 C36 1.393(7) . ?
C35 H35A 0.9400 . ?
C36 C37 1.400(7) . ?
C36 C40 1.529(7) . ?
C37 C38 1.379(7) . ?
C37 H37A 0.9400 . ?
C38 C39 1.398(7) . ?
C38 C44 1.524(7) . ?
C40 C41 1.519(8) . ?
C40 C42 1.521(8) . ?
C40 C43 1.533(8) . ?
C41 H41A 0.9700 . ?
C41 H41B 0.9700 . ?
C41 H41C 0.9700 . ?
C42 H42A 0.9700 . ?
C42 H42B 0.9700 . ?
C42 H42C 0.9700 . ?
C43 H43A 0.9700 . ?
C43 H43B 0.9700 . ?
C43 H43C 0.9700 . ?
C44 C45 1.503(7) . ?
C44 H44A 0.9800 . ?
C44 H44B 0.9800 . ?
C45 C46 1.387(7) . ?
C45 C50 1.401(7) . ?
C46 C47 1.403(7) . ?
C46 H46A 0.9400 . ?
C47 C48 1.393(7) . ?
C47 C51 1.524(7) . ?
C48 C49 1.386(7) . ?
C48 H48A 0.9400 . ?
C49 C50 1.389(7) . ?
C49 C55 1.530(7) . ?
C51 C52 1.527(7) . ?
C51 C54 1.531(8) . ?
C51 C53 1.539(8) . ?
C52 H52A 0.9700 . ?
C52 H52B 0.9700 . ?
C52 H52C 0.9700 . ?
C53 H53A 0.9700 . ?
C53 H53B 0.9700 . ?
C53 H53C 0.9700 . ?
C54 H54A 0.9700 . ?
C54 H54B 0.9700 . ?
C54 H54C 0.9700 . ?
C55 H55A 0.9800 . ?
C55 H55B 0.9800 . ?
C56 C57 1.345(11) . ?
C56 C61 1.419(12) . ?
C56 H56A 0.9400 . ?
C57 C58 1.329(13) . ?
C57 H57A 0.9400 . ?
C58 C59 1.415(15) . ?
C58 H58A 0.9400 . ?
C59 C60 1.423(15) . ?
C59 H59A 0.9400 . ?
C60 C61 1.376(13) . ?
C60 H60A 0.9400 . ?
C61 H61A 0.9400 . ?
C62 C67 1.326(11) . ?
C62 C63 1.376(11) . ?
C62 H62A 0.9400 . ?
C63 C64 1.364(10) . ?
C63 H63A 0.9400 . ?
C64 C65 1.362(11) . ?
C64 H64A 0.9400 . ?
C65 C66 1.322(12) . ?
C65 H65A 0.9400 . ?
C66 C67 1.358(11) . ?
C66 H66A 0.9400 . ?
C67 H67A 0.9400 . ?
C68 C69 1.300(13) . ?
C68 C73 1.439(14) . ?
C68 H68A 0.9400 . ?
C69 C70 1.247(12) . ?
C69 H69A 0.9400 . ?
C70 C71 1.333(13) . ?
C70 H70A 0.9400 . ?
C71 C72 1.376(13) . ?
C71 H71A 0.9400 . ?
C72 C73 1.381(12) . ?
C72 H72A 0.9400 . ?
C73 H73A 0.9400 . ?

loop_
_geom_torsion_atom_site_label_1
_geom_torsion_atom_site_label_2
_geom_torsion_atom_site_label_3
_geom_torsion_atom_site_label_4
_geom_torsion
_geom_torsion_site_symmetry_1
_geom_torsion_site_symmetry_2
_geom_torsion_site_symmetry_3
_geom_torsion_site_symmetry_4
_geom_torsion_publ_flag
O6 Sb1 O1 C1 80.9(4) . . . . ?
O2 Sb1 O1 C1 -9.1(4) . . . . ?
Sb1 O1 C1 C2 -122.5(4) . . . . ?
Sb1 O1 C1 C6 64.8(6) . . . . ?
O6 Sb1 O2 C17 161.6(3) . . . . ?
O1 Sb1 O2 C17 -101.0(3) . . . . ?
O1 C1 C2 C3 -173.6(4) . . . . ?
C6 C1 C2 C3 -1.0(8) . . . . ?
O1 C1 C2 C55 3.8(7) . . . . ?
C6 C1 C2 C55 176.4(5) . . . . ?
O6 Sb2 O3 C28 -5.4(3) . . . . ?
O4 Sb2 O3 C28 86.5(3) . . . . ?
C1 C2 C3 C4 -2.0(8) . . . . ?
C55 C2 C3 C4 -179.4(5) . . . . ?
O6 Sb2 O4 C39 7.5(3) . . . . ?
O3 Sb2 O4 C39 -87.3(3) . . . . ?
C2 C3 C4 C5 2.5(8) . . . . ?
C2 C3 C4 C7 177.3(5) . . . . ?
C3 C4 C5 C6 -0.1(8) . . . . ?
C7 C4 C5 C6 -174.8(5) . . . . ?
O1 C1 C6 C5 175.7(4) . . . . ?
C2 C1 C6 C5 3.3(7) . . . . ?
O1 C1 C6 C11 5.6(7) . . . . ?
C2 C1 C6 C11 -166.8(5) . . . . ?
C4 C5 C6 C1 -2.8(8) . . . . ?
C4 C5 C6 C11 167.6(5) . . . . ?
C3 C4 C7 C10A 12.1(12) . . . . ?
C5 C4 C7 C10A -173.3(10) . . . . ?
C3 C4 C7 C8 177.1(9) . . . . ?
C5 C4 C7 C8 -8.3(11) . . . . ?
C3 C4 C7 C8A 139.8(9) . . . . ?
C5 C4 C7 C8A -45.7(10) . . . . ?
C3 C4 C7 C9 -58.5(9) . . . . ?
C5 C4 C7 C9 116.0(8) . . . . ?
C3 C4 C7 C10 54.5(8) . . . . ?
C5 C4 C7 C10 -131.0(7) . . . . ?
C3 C4 C7 C9A -107.8(9) . . . . ?
C5 C4 C7 C9A 66.7(10) . . . . ?
O1 Sb1 O6 Sb2 -116.6(3) . . . . ?
O2 Sb1 O6 Sb2 -23.8(3) . . . . ?
O4 Sb2 O6 Sb1 -145.4(3) . . . . ?
O3 Sb2 O6 Sb1 -50.2(3) . . . . ?
C1 C6 C11 C12 -97.4(6) . . . . ?
C5 C6 C11 C12 92.5(6) . . . . ?
C6 C11 C12 C13 -144.4(5) . . . . ?
C6 C11 C12 C17 41.9(8) . . . . ?
C17 C12 C13 C14 1.3(8) . . . . ?
C11 C12 C13 C14 -172.7(5) . . . . ?
C12 C13 C14 C15 -2.3(8) . . . . ?
C12 C13 C14 C18 174.4(5) . . . . ?
C13 C14 C15 C16 1.5(8) . . . . ?
C18 C14 C15 C16 -175.2(5) . . . . ?
C14 C15 C16 C17 0.2(8) . . . . ?
C14 C15 C16 C22 173.7(5) . . . . ?
Sb1 O2 C17 C16 -102.7(4) . . . . ?
Sb1 O2 C17 C12 74.4(5) . . . . ?
C15 C16 C17 O2 175.9(4) . . . . ?
C22 C16 C17 O2 2.1(7) . . . . ?
C15 C16 C17 C12 -1.3(7) . . . . ?
C22 C16 C17 C12 -175.1(4) . . . . ?
C13 C12 C17 O2 -176.6(4) . . . . ?
C11 C12 C17 O2 -2.9(8) . . . . ?
C13 C12 C17 C16 0.5(7) . . . . ?
C11 C12 C17 C16 174.2(5) . . . . ?
C13 C14 C18 C20A 123.5(7) . . . . ?
C15 C14 C18 C20A -60.0(8) . . . . ?
C13 C14 C18 C21 -68.3(9) . . . . ?
C15 C14 C18 C21 108.2(9) . . . . ?
C13 C14 C18 C19 53.4(9) . . . . ?
C15 C14 C18 C19 -130.0(8) . . . . ?
C13 C14 C18 C21A -115.1(6) . . . . ?
C15 C14 C18 C21A 61.4(7) . . . . ?
C13 C14 C18 C20 171.9(8) . . . . ?
C15 C14 C18 C20 -11.6(9) . . . . ?
C13 C14 C18 C19A 1.2(8) . . . . ?
C15 C14 C18 C19A 177.8(6) . . . . ?
C17 C16 C22 C23 68.1(6) . . . . ?
C15 C16 C22 C23 -105.4(5) . . . . ?
C16 C22 C23 C24 49.2(6) . . . . ?
C16 C22 C23 C28 -130.3(5) . . . . ?
C28 C23 C24 C25 -0.7(7) . . . . ?
C22 C23 C24 C25 179.8(4) . . . . ?
C23 C24 C25 C26 -2.0(7) . . . . ?
C23 C24 C25 C29 -179.1(5) . . . . ?
C24 C25 C26 C27 2.0(7) . . . . ?
C29 C25 C26 C27 179.2(4) . . . . ?
C25 C26 C27 C28 0.5(7) . . . . ?
C25 C26 C27 C33 -173.1(4) . . . . ?
Sb2 O3 C28 C27 -75.5(5) . . . . ?
Sb2 O3 C28 C23 107.7(4) . . . . ?
C26 C27 C28 O3 179.8(4) . . . . ?
C33 C27 C28 O3 -6.7(6) . . . . ?
C26 C27 C28 C23 -3.3(6) . . . . ?
C33 C27 C28 C23 170.2(4) . . . . ?
C24 C23 C28 O3 -179.8(4) . . . . ?
C22 C23 C28 O3 -0.3(7) . . . . ?
C24 C23 C28 C27 3.4(7) . . . . ?
C22 C23 C28 C27 -177.1(4) . . . . ?
C26 C25 C29 C31 -106.7(7) . . . . ?
C24 C25 C29 C31 70.4(7) . . . . ?
C26 C25 C29 C30 131.5(7) . . . . ?
C24 C25 C29 C30 -51.5(8) . . . . ?
C26 C25 C29 C32 12.3(7) . . . . ?
C24 C25 C29 C32 -170.7(5) . . . . ?
C28 C27 C33 C34 101.1(5) . . . . ?
C26 C27 C33 C34 -85.5(5) . . . . ?
C27 C33 C34 C35 89.2(6) . . . . ?
C27 C33 C34 C39 -94.0(6) . . . . ?
C39 C34 C35 C36 -0.4(7) . . . . ?
C33 C34 C35 C36 176.5(5) . . . . ?
C34 C35 C36 C37 1.4(8) . . . . ?
C34 C35 C36 C40 -178.0(5) . . . . ?
C35 C36 C37 C38 -1.5(7) . . . . ?
C40 C36 C37 C38 178.0(5) . . . . ?
C36 C37 C38 C39 0.5(8) . . . . ?
C36 C37 C38 C44 -175.8(5) . . . . ?
Sb2 O4 C39 C38 -103.2(4) . . . . ?
Sb2 O4 C39 C34 80.6(5) . . . . ?
C37 C38 C39 O4 -175.6(4) . . . . ?
C44 C38 C39 O4 0.7(7) . . . . ?
C37 C38 C39 C34 0.6(7) . . . . ?
C44 C38 C39 C34 176.9(4) . . . . ?
C35 C34 C39 O4 175.5(4) . . . . ?
C33 C34 C39 O4 -1.4(7) . . . . ?
C35 C34 C39 C38 -0.7(7) . . . . ?
C33 C34 C39 C38 -177.5(4) . . . . ?
C35 C36 C40 C41 6.8(8) . . . . ?
C37 C36 C40 C41 -172.5(5) . . . . ?
C35 C36 C40 C42 126.4(6) . . . . ?
C37 C36 C40 C42 -53.0(7) . . . . ?
C35 C36 C40 C43 -112.7(6) . . . . ?
C37 C36 C40 C43 67.9(7) . . . . ?
C37 C38 C44 C45 -121.4(5) . . . . ?
C39 C38 C44 C45 62.3(6) . . . . ?
C38 C44 C45 C46 -126.2(5) . . . . ?
C38 C44 C45 C50 55.2(6) . . . . ?
C50 C45 C46 C47 0.2(7) . . . . ?
C44 C45 C46 C47 -178.5(4) . . . . ?
C45 C46 C47 C48 -2.5(7) . . . . ?
C45 C46 C47 C51 178.4(5) . . . . ?
C46 C47 C48 C49 2.5(7) . . . . ?
C51 C47 C48 C49 -178.4(5) . . . . ?
C47 C48 C49 C50 -0.2(7) . . . . ?
C47 C48 C49 C55 179.4(5) . . . . ?
C48 C49 C50 O5 178.1(4) . . . . ?
C55 C49 C50 O5 -1.5(7) . . . . ?
C48 C49 C50 C45 -2.2(7) . . . . ?
C55 C49 C50 C45 178.2(4) . . . . ?
C46 C45 C50 O5 -178.1(4) . . . . ?
C44 C45 C50 O5 0.5(7) . . . . ?
C46 C45 C50 C49 2.2(7) . . . . ?
C44 C45 C50 C49 -179.1(4) . . . . ?
C48 C47 C51 C52 -112.3(6) . . . . ?
C46 C47 C51 C52 66.8(7) . . . . ?
C48 C47 C51 C54 7.1(7) . . . . ?
C46 C47 C51 C54 -173.8(5) . . . . ?
C48 C47 C51 C53 125.8(6) . . . . ?
C46 C47 C51 C53 -55.0(6) . . . . ?
C1 C2 C55 C49 92.4(6) . . . . ?
C3 C2 C55 C49 -90.2(6) . . . . ?
C48 C49 C55 C2 46.0(6) . . . . ?
C50 C49 C55 C2 -134.4(5) . . . . ?
C61 C56 C57 C58 -2.7(15) . . . . ?
C56 C57 C58 C59 5.7(18) . . . . ?
C57 C58 C59 C60 -7(2) . . . . ?
C58 C59 C60 C61 5(2) . . . . ?
C59 C60 C61 C56 -2.1(17) . . . . ?
C57 C56 C61 C60 0.9(15) . . . . ?
C67 C62 C63 C64 1.3(13) . . . . ?
C62 C63 C64 C65 -0.2(12) . . . . ?
C63 C64 C65 C66 -0.7(12) . . . . ?
C64 C65 C66 C67 0.5(13) . . . . ?
C63 C62 C67 C66 -1.5(12) . . . . ?
C65 C66 C67 C62 0.6(12) . . . . ?
C73 C68 C69 C70 1.4(19) . . . . ?
C68 C69 C70 C71 3(2) . . . . ?
C69 C70 C71 C72 -5.2(18) . . . . ?
C70 C71 C72 C73 2.9(17) . . . . ?
C71 C72 C73 C68 1.1(16) . . . . ?
C69 C68 C73 C72 -3.3(17) . . . . ?
